data_7006025
loop_
_publ_author_name
'Deiters, Emmanuel'
'Bulach, V\'eronique'
'Hosseini, Mir Wais'

_publ_section_title
;
 Heterobimetallic coordination networks based on metallaporphyrins
 bearing four pyridine N-oxide groups as coordinating sites
;
_journal_issue 37
_journal_name_full 'Dalton Transactions'
_journal_page_first 4126
_journal_paper_doi 10.1039/b708302e
_journal_year 2007
_chemical_formula_sum 'C40 H24 Br4 Hg2 N8 Ni O4'
_chemical_formula_weight 1460.20
_chemical_name_systematic
;
?
;
_space_group_IT_number 122
_symmetry_cell_setting tetragonal
_symmetry_space_group_name_Hall 'I -4 2bw'
_symmetry_space_group_name_H-M 'I -4 2 d'
_atom_sites_solution_hydrogens geom
_atom_sites_solution_primary direct
_atom_sites_solution_secondary difmap
_audit_creation_method SHELXL-97
_cell_angle_alpha 90.00
_cell_angle_beta 90.00
_cell_angle_gamma 90.00
_cell_formula_units_Z 4
_cell_length_a 15.2904(4)
_cell_length_b 15.2904(4)
_cell_length_c 16.7746(6)
_cell_measurement_reflns_used 6510
_cell_measurement_temperature 173(2)
_cell_measurement_theta_max 28.90
_cell_measurement_theta_min 2.66
_cell_volume 3921.8(2)
_computing_cell_refinement 'Bruker SMART'
_computing_data_collection 'Bruker SMART'
_computing_data_reduction 'Bruker SAINT'
_computing_molecular_graphics 'Bruker SHELXTL'
_computing_publication_material 'Bruker SHELXTL'
_computing_structure_refinement 'SHELXL-97 (Sheldrick, 1997)'
_computing_structure_solution 'SHELXS-97 (Sheldrick, 1990)'
_diffrn_ambient_temperature 173(2)
_diffrn_measured_fraction_theta_full 1.000
_diffrn_measured_fraction_theta_max 1.000
_diffrn_measurement_device_type 'CCD area detector'
_diffrn_measurement_method 'phi and omega scans'
_diffrn_radiation_monochromator graphite
_diffrn_radiation_source 'fine-focus sealed tube'
_diffrn_radiation_type MoK\a
_diffrn_radiation_wavelength 0.71073
_diffrn_reflns_av_R_equivalents 0.0462
_diffrn_reflns_av_sigmaI/netI 0.0298
_diffrn_reflns_limit_h_max 21
_diffrn_reflns_limit_h_min -21
_diffrn_reflns_limit_k_max 21
_diffrn_reflns_limit_k_min -21
_diffrn_reflns_limit_l_max 23
_diffrn_reflns_limit_l_min -23
_diffrn_reflns_number 32721
_diffrn_reflns_theta_full 30.02
_diffrn_reflns_theta_max 30.02
_diffrn_reflns_theta_min 1.80
_exptl_absorpt_coefficient_mu 12.416
_exptl_absorpt_correction_T_max 0.380
_exptl_absorpt_correction_T_min 0.190
_exptl_absorpt_correction_type multi-scan
_exptl_absorpt_process_details sadabs
_exptl_crystal_colour orange
_exptl_crystal_density_diffrn 2.473
_exptl_crystal_density_meas ?
_exptl_crystal_density_method 'not measured'
_exptl_crystal_description plate
_exptl_crystal_F_000 2720
_exptl_crystal_size_max 0.15
_exptl_crystal_size_mid 0.12
_exptl_crystal_size_min 0.08
_refine_diff_density_max 3.497
_refine_diff_density_min -1.078
_refine_diff_density_rms 0.190
_refine_ls_abs_structure_details 'Flack H D (1983), Acta Cryst. A39, 876-881'
_refine_ls_abs_structure_Flack -0.003(10)
_refine_ls_extinction_method none
_refine_ls_goodness_of_fit_ref 1.041
_refine_ls_hydrogen_treatment constr
_refine_ls_matrix_type full
_refine_ls_number_parameters 134
_refine_ls_number_reflns 2870
_refine_ls_number_restraints 0
_refine_ls_restrained_S_all 1.041
_refine_ls_R_factor_all 0.0350
_refine_ls_R_factor_gt 0.0315
_refine_ls_shift/su_max 0.001
_refine_ls_shift/su_mean 0.000
_refine_ls_structure_factor_coef Fsqd
_refine_ls_weighting_details 'calc w=1/[\s^2^(Fo^2^)+(0.0357P)^2^+36.1989P] where P=(Fo^2^+2Fc^2^)/3'
_refine_ls_weighting_scheme calc
_refine_ls_wR_factor_gt 0.0758
_refine_ls_wR_factor_ref 0.0772
_reflns_number_gt 2696
_reflns_number_total 2870
_reflns_threshold_expression >2sigma(I)
_cod_data_source_file b708302e.txt
_cod_data_source_block e513a
_cod_depositor_comments
;
The following automatic conversions were performed:
'_symmetry_cell_setting' value 'Tetragonal' changed to 'tetragonal'
according to '/home/saulius/struct/CIF-dictionaries/cif_core.dic'
dictionary named 'cif_core.dic' version 2.4.1 from 2010-06-29.

Automatic conversion script
Id: cif_fix_enum 1527 2010-12-29 10:47:43Z saulius 

The following automatic conversions were performed:

'_exptl_crystal_density_meas' value 'none' was changed to '?' - the
value is perceived as not measured.

Automatic conversion script
Id: cif_fix_values 3008 2015-01-20 13:52:24Z robertas 
;
_cod_original_sg_symbol_H-M I-42d
_cod_database_code 7006025

loop_
_symmetry_equiv_pos_as_xyz
'x, y, z'
'-x, -y, z'
'y, -x, -z'
'-y, x, -z'
'-x+1/2, y, -z+3/4'
'x+1/2, -y, -z+3/4'
'-y+1/2, -x, z+3/4'
'y+1/2, x, z+3/4'
'x+1/2, y+1/2, z+1/2'
'-x+1/2, -y+1/2, z+1/2'
'y+1/2, -x+1/2, -z+1/2'
'-y+1/2, x+1/2, -z+1/2'
'-x+1, y+1/2, -z+5/4'
'x+1, -y+1/2, -z+5/4'
'-y+1, -x+1/2, z+5/4'
'y+1, x+1/2, z+5/4'

loop_
_atom_site_label
_atom_site_type_symbol
_atom_site_fract_x
_atom_site_fract_y
_atom_site_fract_z
_atom_site_U_iso_or_equiv
_atom_site_adp_type
_atom_site_occupancy
_atom_site_symmetry_multiplicity
_atom_site_calc_flag
_atom_site_refinement_flags
_atom_site_disorder_assembly
_atom_site_disorder_group
Hg1 Hg 0.64748(2) 0.7500 0.6250 0.02626(8) Uani 1 2 d S . .
Br1 Br 0.66493(5) 0.88698(5) 0.69787(4) 0.03627(16) Uani 1 1 d . . .
Ni1 Ni 0.0000 1.0000 0.5000 0.0113(2) Uani 1 4 d S . .
N1 N 0.0657(3) 0.8914(3) 0.5070(2) 0.0132(8) Uani 1 1 d . . .
C1 C 0.0348(3) 0.8070(3) 0.5040(3) 0.0152(9) Uani 1 1 d . . .
C2 C 0.1036(3) 0.7450(4) 0.5158(3) 0.0199(9) Uani 1 1 d . . .
H2 H 0.0979 0.6831 0.5163 0.024 Uiso 1 1 calc R . .
C3 C 0.1784(4) 0.7910(4) 0.5262(3) 0.0200(10) Uani 1 1 d . . .
H3 H 0.2349 0.7679 0.5365 0.024 Uiso 1 1 calc R . .
C4 C 0.1554(3) 0.8819(3) 0.5185(3) 0.0144(9) Uani 1 1 d . . .
C5 C 0.2165(3) 0.9488(3) 0.5127(3) 0.0152(9) Uani 1 1 d . . .
C6 C 0.3110(3) 0.9245(4) 0.5172(3) 0.0176(10) Uani 1 1 d . . .
C7 C 0.3625(4) 0.9229(4) 0.4486(3) 0.0226(11) Uani 1 1 d . . .
H7 H 0.3401 0.9448 0.3997 0.027 Uiso 1 1 calc R . .
C8 C 0.4462(4) 0.8892(4) 0.4521(4) 0.0266(11) Uani 1 1 d . . .
H8 H 0.4812 0.8886 0.4053 0.032 Uiso 1 1 calc R . .
N2 N 0.4790(3) 0.8573(3) 0.5204(3) 0.0229(9) Uani 1 1 d . . .
O1 O 0.5561(3) 0.8181(4) 0.5175(3) 0.0351(11) Uani 1 1 d . . .
C9 C 0.4325(4) 0.8647(4) 0.5886(3) 0.0254(12) Uani 1 1 d . . .
H9 H 0.4582 0.8469 0.6375 0.031 Uiso 1 1 calc R . .
C10 C 0.3490(4) 0.8973(4) 0.5886(3) 0.0220(10) Uani 1 1 d . . .
H10 H 0.3172 0.9014 0.6371 0.026 Uiso 1 1 calc R . .

loop_
_atom_site_aniso_label
_atom_site_aniso_U_11
_atom_site_aniso_U_22
_atom_site_aniso_U_33
_atom_site_aniso_U_23
_atom_site_aniso_U_13
_atom_site_aniso_U_12
Hg1 0.02451(16) 0.02947(17) 0.02480(13) -0.00045(13) 0.000 0.000
Br1 0.0445(4) 0.0332(3) 0.0311(3) -0.0043(3) -0.0041(3) -0.0046(3)
Ni1 0.0104(3) 0.0104(3) 0.0131(5) 0.000 0.000 0.000
N1 0.0121(18) 0.0126(18) 0.0150(18) 0.0008(15) 0.0010(14) 0.0006(14)
C1 0.019(2) 0.014(2) 0.013(2) -0.0013(17) 0.0016(18) 0.0028(18)
C2 0.021(2) 0.013(2) 0.026(2) 0.003(2) 0.0025(19) 0.004(2)
C3 0.018(2) 0.018(2) 0.024(3) 0.000(2) -0.0016(19) 0.000(2)
C4 0.012(2) 0.017(2) 0.014(2) -0.0005(16) 0.0005(16) 0.0066(18)
C5 0.013(2) 0.018(2) 0.015(2) 0.0004(18) -0.0021(17) -0.0001(18)
C6 0.012(2) 0.020(2) 0.021(2) -0.0006(18) -0.0008(18) -0.0005(19)
C7 0.018(2) 0.029(3) 0.020(2) 0.004(2) -0.002(2) 0.002(2)
C8 0.021(3) 0.034(3) 0.024(3) -0.002(2) 0.002(2) 0.007(2)
N2 0.014(2) 0.025(2) 0.030(2) -0.002(2) -0.0004(17) -0.0001(19)
O1 0.0150(19) 0.054(3) 0.036(3) 0.003(2) -0.0020(17) 0.015(2)
C9 0.018(2) 0.036(3) 0.023(3) -0.001(2) -0.006(2) 0.004(2)
C10 0.013(2) 0.031(3) 0.022(2) -0.001(2) 0.002(2) 0.002(2)

loop_
_atom_type_symbol
_atom_type_description
_atom_type_scat_dispersion_real
_atom_type_scat_dispersion_imag
_atom_type_scat_source
C C 0.0033 0.0016 'International Tables Vol C Tables 4.2.6.8 and 6.1.1.4'
H H 0.0000 0.0000 'International Tables Vol C Tables 4.2.6.8 and 6.1.1.4'
N N 0.0061 0.0033 'International Tables Vol C Tables 4.2.6.8 and 6.1.1.4'
O O 0.0106 0.0060 'International Tables Vol C Tables 4.2.6.8 and 6.1.1.4'
Ni Ni 0.3393 1.1124 'International Tables Vol C Tables 4.2.6.8 and 6.1.1.4'
Br Br -0.2901 2.4595 'International Tables Vol C Tables 4.2.6.8 and 6.1.1.4'
Hg Hg -2.3894 9.2266 'International Tables Vol C Tables 4.2.6.8 and 6.1.1.4'

loop_
_geom_angle_atom_site_label_1
_geom_angle_atom_site_label_2
_geom_angle_atom_site_label_3
_geom_angle
_geom_angle_site_symmetry_1
_geom_angle_site_symmetry_3
_geom_angle_publ_flag
Br1 Hg1 Br1 167.44(4) 14_465 . ?
Br1 Hg1 O1 93.73(13) 14_465 14_465 ?
Br1 Hg1 O1 93.26(13) . 14_465 ?
Br1 Hg1 O1 93.26(13) 14_465 . ?
Br1 Hg1 O1 93.73(13) . . ?
O1 Hg1 O1 112.3(2) 14_465 . ?
N1 Ni1 N1 90.212(16) 2_575 4_666 ?
N1 Ni1 N1 173.0(2) 2_575 . ?
N1 Ni1 N1 90.211(15) 4_666 . ?
N1 Ni1 N1 90.211(16) 2_575 3_466 ?
N1 Ni1 N1 173.1(2) 4_666 3_466 ?
N1 Ni1 N1 90.208(16) . 3_466 ?
C1 N1 C4 104.2(4) . . ?
C1 N1 Ni1 128.5(3) . . ?
C4 N1 Ni1 127.3(3) . . ?
N1 C1 C5 125.1(4) . 3_466 ?
N1 C1 C2 111.4(5) . . ?
C5 C1 C2 123.4(5) 3_466 . ?
C3 C2 C1 107.1(5) . . ?
C3 C2 H2 126.5 . . ?
C1 C2 H2 126.5 . . ?
C2 C3 C4 106.5(5) . . ?
C2 C3 H3 126.7 . . ?
C4 C3 H3 126.7 . . ?
C5 C4 N1 125.2(4) . . ?
C5 C4 C3 123.5(5) . . ?
N1 C4 C3 110.7(5) . . ?
C4 C5 C1 122.3(5) . 4_666 ?
C4 C5 C6 117.7(5) . . ?
C1 C5 C6 119.7(5) 4_666 . ?
C7 C6 C10 117.9(5) . . ?
C7 C6 C5 120.6(5) . . ?
C10 C6 C5 121.4(5) . . ?
C8 C7 C6 119.7(5) . . ?
C8 C7 H7 120.1 . . ?
C6 C7 H7 120.1 . . ?
N2 C8 C7 121.2(5) . . ?
N2 C8 H8 119.4 . . ?
C7 C8 H8 119.4 . . ?
O1 N2 C9 122.5(5) . . ?
O1 N2 C8 117.8(5) . . ?
C9 N2 C8 119.7(5) . . ?
N2 O1 Hg1 131.2(4) . . ?
N2 C9 C10 121.4(5) . . ?
N2 C9 H9 119.3 . . ?
C10 C9 H9 119.3 . . ?
C9 C10 C6 119.7(5) . . ?
C9 C10 H10 120.1 . . ?
C6 C10 H10 120.1 . . ?

loop_
_geom_bond_atom_site_label_1
_geom_bond_atom_site_label_2
_geom_bond_distance
_geom_bond_site_symmetry_2
_geom_bond_publ_flag
Hg1 Br1 2.4397(7) 14_465 ?
Hg1 Br1 2.4397(7) . ?
Hg1 O1 2.508(5) 14_465 ?
Hg1 O1 2.508(5) . ?
Ni1 N1 1.943(4) 2_575 ?
Ni1 N1 1.943(4) 4_666 ?
Ni1 N1 1.943(4) . ?
Ni1 N1 1.943(4) 3_466 ?
N1 C1 1.375(6) . ?
N1 C4 1.393(6) . ?
C1 C5 1.393(7) 3_466 ?
C1 C2 1.430(7) . ?
C2 C3 1.354(8) . ?
C2 H2 0.9500 . ?
C3 C4 1.439(7) . ?
C3 H3 0.9500 . ?
C4 C5 1.389(8) . ?
C5 C1 1.393(7) 4_666 ?
C5 C6 1.493(7) . ?
C6 C7 1.394(8) . ?
C6 C10 1.395(7) . ?
C7 C8 1.380(8) . ?
C7 H7 0.9500 . ?
C8 N2 1.342(8) . ?
C8 H8 0.9500 . ?
N2 O1 1.324(6) . ?
N2 C9 1.351(8) . ?
C9 C10 1.370(8) . ?
C9 H9 0.9500 . ?
C10 H10 0.9500 . ?
